data_7704370
loop_
_publ_author_name
'Gu, Jin-Zhong'
'Wan, Shi-Mao'
'Kirillova, Marina V.'
'Kirillov, Alexander M.'

_publ_section_title
;
 H-Bonded and metal(ii)-organic architectures assembled from an unexplored
 aromatic tricarboxylic acid: structural variety and functional
 properties.
;
_journal_issue 21
_journal_name_full 'Dalton transactions (Cambridge, England : 2003)'
_journal_page_first 7197
_journal_page_last 7209
_journal_paper_doi 10.1039/d0dt01261k
_journal_volume 49
_journal_year 2020
_chemical_formula_sum 'C44 H31 N5 Ni O8'
_chemical_formula_weight 816.45
_space_group_crystal_system triclinic
_space_group_IT_number 2
_space_group_name_Hall '-P 1'
_space_group_name_H-M_alt 'P -1'
_atom_sites_solution_hydrogens mixed
_audit_creation_method SHELXL-2014/7
_audit_update_record
;
2020-04-30 deposited with the CCDC.	2020-05-11 downloaded from the CCDC.
;
_cell_angle_alpha 67.404(6)
_cell_angle_beta 76.097(5)
_cell_angle_gamma 65.856(6)
_cell_formula_units_Z 2
_cell_length_a 11.3784(7)
_cell_length_b 13.1996(8)
_cell_length_c 14.5453(9)
_cell_measurement_reflns_used 11344
_cell_measurement_temperature 293(2)
_cell_measurement_theta_max 64.995
_cell_measurement_theta_min 3.877
_cell_volume 1831.5(2)
_computing_cell_refinement 'Bruker SAINT'
_computing_data_collection 'Bruker APEX2'
_computing_data_reduction 'Bruker SAINT'
_computing_molecular_graphics 'Bruker SHELXTL'
_computing_publication_material 'Bruker SHELXTL'
_computing_structure_refinement 'SHELXL-2014/7 (Sheldrick, 2014)'
_computing_structure_solution 'SHELXL-2014/7 (Sheldrick, 2014)'
_diffrn_ambient_temperature 293(2)
_diffrn_measured_fraction_theta_full 0.961
_diffrn_measured_fraction_theta_max 0.961
_diffrn_measurement_device_type 'Bruker APE-II CCD'
_diffrn_measurement_method '\f and \w scans'
_diffrn_radiation_type CuK\a
_diffrn_radiation_wavelength 1.54178
_diffrn_reflns_av_R_equivalents 0.0315
_diffrn_reflns_av_unetI/netI 0.0411
_diffrn_reflns_Laue_measured_fraction_full 0.961
_diffrn_reflns_Laue_measured_fraction_max 0.961
_diffrn_reflns_limit_h_max 13
_diffrn_reflns_limit_h_min -13
_diffrn_reflns_limit_k_max 13
_diffrn_reflns_limit_k_min -15
_diffrn_reflns_limit_l_max 15
_diffrn_reflns_limit_l_min -17
_diffrn_reflns_number 11344
_diffrn_reflns_point_group_measured_fraction_full 0.961
_diffrn_reflns_point_group_measured_fraction_max 0.961
_diffrn_reflns_theta_full 64.995
_diffrn_reflns_theta_max 64.995
_diffrn_reflns_theta_min 3.877
_diffrn_source 'fine-focus sealed tube'
_exptl_absorpt_coefficient_mu 1.314
_exptl_absorpt_correction_T_max 0.761
_exptl_absorpt_correction_T_min 0.726
_exptl_absorpt_correction_type multi-scan
_exptl_absorpt_process_details SADABS
_exptl_crystal_colour purple
_exptl_crystal_density_diffrn 1.481
_exptl_crystal_description block
_exptl_crystal_F_000 844
_exptl_crystal_size_max 0.260
_exptl_crystal_size_mid 0.250
_exptl_crystal_size_min 0.220
_exptl_transmission_factor_max 0.749
_exptl_transmission_factor_min 0.746
_refine_diff_density_max 0.268
_refine_diff_density_min -0.309
_refine_diff_density_rms 0.046
_refine_ls_extinction_method none
_refine_ls_goodness_of_fit_ref 1.018
_refine_ls_hydrogen_treatment mixed
_refine_ls_matrix_type full
_refine_ls_number_parameters 527
_refine_ls_number_reflns 5990
_refine_ls_number_restraints 0
_refine_ls_restrained_S_all 1.018
_refine_ls_R_factor_all 0.0555
_refine_ls_R_factor_gt 0.0388
_refine_ls_shift/su_max 0.001
_refine_ls_shift/su_mean 0.000
_refine_ls_structure_factor_coef Fsqd
_refine_ls_weighting_details 'w=1/[\s^2^(Fo^2^)+(0.0503P)^2^+0.2505P] where P=(Fo^2^+2Fc^2^)/3'
_refine_ls_weighting_scheme calc
_refine_ls_wR_factor_gt 0.0940
_refine_ls_wR_factor_ref 0.1054
_reflns_Friedel_coverage 0.000
_reflns_number_gt 4684
_reflns_number_total 5990
_reflns_threshold_expression 'I > 2\s(I)'
_cod_data_source_file d0dt01261k2.cif
_cod_data_source_block 403-7Ni
_cod_depositor_comments 'Adding full bibliography for 7704363--7704371.cif.'
_cod_database_code 7704370
_shelx_shelxl_version_number 2014/7
_shelx_space_group_comment
;
The symmetry employed for this shelxl refinement is uniquely defined
by the following loop, which should always be used as a source of
symmetry information in preference to the above space-group names.
They are only intended as comments.
;
_shelx_estimated_absorpt_t_min 0.726
_shelx_estimated_absorpt_t_max 0.761

loop_
_space_group_symop_operation_xyz
'x, y, z'
'-x, -y, -z'

loop_
_atom_site_label
_atom_site_type_symbol
_atom_site_fract_x
_atom_site_fract_y
_atom_site_fract_z
_atom_site_U_iso_or_equiv
_atom_site_adp_type
_atom_site_occupancy
_atom_site_site_symmetry_order
_atom_site_calc_flag
_atom_site_refinement_flags_posn
_atom_site_refinement_flags_adp
_atom_site_refinement_flags_occupancy
_atom_site_disorder_assembly
_atom_site_disorder_group
Ni1 Ni 0.79599(4) 0.85974(3) 0.70051(3) 0.03329(12) Uani 1 1 d . . . . .
N1 N 1.02846(19) 1.24788(16) 0.69943(15) 0.0356(5) Uani 1 1 d . . . . .
N2 N 0.7567(2) 0.72396(17) 0.69126(15) 0.0377(5) Uani 1 1 d . . . . .
N3 N 0.60810(19) 0.95041(17) 0.65973(15) 0.0367(5) Uani 1 1 d . . . . .
N4 N 0.97464(19) 0.74934(17) 0.75757(15) 0.0375(5) Uani 1 1 d . . . . .
N5 N 0.73867(19) 0.82473(17) 0.85264(15) 0.0374(5) Uani 1 1 d . . . . .
O1 O 0.82106(16) 1.00124(14) 0.70798(12) 0.0374(4) Uani 1 1 d . . . . .
O2 O 0.89229(16) 1.09263(14) 0.55325(11) 0.0374(4) Uani 1 1 d . . . . .
O3 O 1.4728(2) 0.59005(17) 1.11855(16) 0.0633(6) Uani 1 1 d . . . . .
O4 O 1.41738(18) 0.71920(17) 1.19884(13) 0.0525(5) Uani 1 1 d . . . . .
O5 O 0.56002(17) 1.57331(17) 0.32824(13) 0.0508(5) Uani 1 1 d . . . . .
O6 O 0.6901(2) 1.67519(17) 0.29147(15) 0.0649(6) Uani 1 1 d . . . . .
O7 O 0.86489(17) 0.90486(15) 0.54721(12) 0.0402(4) Uani 1 1 d . . . . .
H2W H 0.8759 0.9676 0.5294 0.048 Uiso 1 1 d R U . . .
H1W H 0.9284 0.8457 0.5372 0.048 Uiso 1 1 d R U . . .
O8 O 0.3686(3) 0.4377(2) 0.0751(2) 0.0900(8) Uani 1 1 d . . . . .
H3W H 0.4144 0.4685 0.0903 0.108 Uiso 1 1 d R U . . .
H4W H 0.4212 0.4136 0.0261 0.108 Uiso 1 1 d R U . . .
C1 C 0.8813(2) 1.06583(18) 0.64665(16) 0.0290(5) Uani 1 1 d . . . . .
C2 C 0.9514(2) 1.10668(19) 0.69326(16) 0.0285(5) Uani 1 1 d . . . . .
C3 C 0.9562(2) 1.21969(19) 0.65894(16) 0.0290(5) Uani 1 1 d . . . . .
C4 C 1.0968(2) 1.1647(2) 0.77421(18) 0.0363(5) Uani 1 1 d . . . . .
H5 H 1.1486 1.1841 0.8005 0.044 Uiso 1 1 calc R U . . .
C5 C 1.0957(2) 1.05061(19) 0.81550(17) 0.0327(5) Uani 1 1 d . . . . .
C6 C 1.0199(2) 1.02385(19) 0.77284(17) 0.0328(5) Uani 1 1 d . . . . .
H6 H 1.0153 0.9492 0.7982 0.039 Uiso 1 1 calc R U . . .
C7 C 1.1738(2) 0.9597(2) 0.89781(18) 0.0357(5) Uani 1 1 d . . . . .
C8 C 1.2387(3) 0.8465(2) 0.8933(2) 0.0487(7) Uani 1 1 d . . . . .
H8 H 1.2326 0.8293 0.8387 0.058 Uiso 1 1 calc R U . . .
C9 C 1.3122(3) 0.7592(2) 0.9686(2) 0.0514(7) Uani 1 1 d . . . . .
H9 H 1.3552 0.6841 0.9640 0.062 Uiso 1 1 calc R U . . .
C10 C 1.3224(2) 0.7824(2) 1.05064(18) 0.0395(6) Uani 1 1 d . . . . .
C11 C 1.4110(2) 0.6878(2) 1.12819(19) 0.0422(6) Uani 1 1 d . . . . .
C12 C 1.2560(2) 0.8949(2) 1.05703(18) 0.0410(6) Uani 1 1 d . . . . .
H12 H 1.2610 0.9114 1.1124 0.049 Uiso 1 1 calc R U . . .
C13 C 1.1823(2) 0.9827(2) 0.98121(18) 0.0392(6) Uani 1 1 d . . . . .
H13 H 1.1383 1.0575 0.9862 0.047 Uiso 1 1 calc R U . . .
C14 C 0.8791(2) 1.31594(18) 0.57832(16) 0.0283(5) Uani 1 1 d . . . . .
C15 C 0.9303(2) 1.3975(2) 0.50613(17) 0.0346(5) Uani 1 1 d . . . . .
H15 H 1.0141 1.3912 0.5083 0.042 Uiso 1 1 calc R U . . .
C16 C 0.8573(2) 1.4876(2) 0.43120(17) 0.0361(5) Uani 1 1 d . . . . .
H16 H 0.8914 1.5428 0.3847 0.043 Uiso 1 1 calc R U . . .
C17 C 0.7339(2) 1.49581(19) 0.42534(16) 0.0312(5) Uani 1 1 d . . . . .
C18 C 0.6566(2) 1.5915(2) 0.34156(16) 0.0361(5) Uani 1 1 d . . . . .
C19 C 0.6823(2) 1.41516(19) 0.49740(16) 0.0312(5) Uani 1 1 d . . . . .
H19 H 0.5994 1.4204 0.4939 0.037 Uiso 1 1 calc R U . . .
C20 C 0.7524(2) 1.32792(18) 0.57361(16) 0.0299(5) Uani 1 1 d . . . . .
H20 H 0.7154 1.2763 0.6225 0.036 Uiso 1 1 calc R U . . .
C21 C 0.5336(3) 1.0612(2) 0.6488(2) 0.0449(6) Uani 1 1 d . . . . .
H21 H 0.5672 1.1095 0.6584 0.054 Uiso 1 1 calc R U . . .
C22 C 0.4066(3) 1.1087(3) 0.6236(2) 0.0518(7) Uani 1 1 d . . . . .
H22 H 0.3571 1.1869 0.6171 0.062 Uiso 1 1 calc R U . . .
C23 C 0.3559(3) 1.0397(3) 0.6086(2) 0.0534(7) Uani 1 1 d . . . . .
H23 H 0.2719 1.0707 0.5909 0.064 Uiso 1 1 calc R U . . .
C24 C 0.4306(3) 0.9219(3) 0.62007(19) 0.0452(6) Uani 1 1 d . . . . .
C25 C 0.5568(2) 0.8804(2) 0.64682(17) 0.0359(5) Uani 1 1 d . . . . .
C26 C 0.3863(3) 0.8419(3) 0.6062(2) 0.0593(8) Uani 1 1 d . . . . .
H26 H 0.3036 0.8686 0.5872 0.071 Uiso 1 1 calc R U . . .
C27 C 0.4622(3) 0.7289(3) 0.6203(2) 0.0611(8) Uani 1 1 d . . . . .
H27 H 0.4311 0.6794 0.6100 0.073 Uiso 1 1 calc R U . . .
C28 C 0.5892(3) 0.6832(3) 0.6506(2) 0.0484(7) Uani 1 1 d . . . . .
C29 C 0.6369(3) 0.7593(2) 0.66314(17) 0.0392(6) Uani 1 1 d . . . . .
C30 C 0.6707(4) 0.5651(3) 0.6703(2) 0.0615(9) Uani 1 1 d . . . . .
H30 H 0.6432 0.5113 0.6632 0.074 Uiso 1 1 calc R U . . .
C31 C 0.7898(3) 0.5297(3) 0.6998(2) 0.0597(8) Uani 1 1 d . . . . .
H31 H 0.8445 0.4517 0.7131 0.072 Uiso 1 1 calc R U . . .
C32 C 0.8293(3) 0.6118(2) 0.7098(2) 0.0488(7) Uani 1 1 d . . . . .
H32 H 0.9107 0.5862 0.7307 0.059 Uiso 1 1 calc R U . . .
C33 C 0.6227(3) 0.8679(2) 0.8976(2) 0.0467(6) Uani 1 1 d . . . . .
H33 H 0.5541 0.9162 0.8587 0.056 Uiso 1 1 calc R U . . .
C34 C 0.5995(3) 0.8441(3) 1.0006(2) 0.0526(7) Uani 1 1 d . . . . .
H34 H 0.5173 0.8784 1.0292 0.063 Uiso 1 1 calc R U . . .
C35 C 0.6969(3) 0.7706(3) 1.0596(2) 0.0541(7) Uani 1 1 d . . . . .
H35 H 0.6812 0.7519 1.1288 0.065 Uiso 1 1 calc R U . . .
C36 C 0.8224(3) 0.7230(2) 1.01453(19) 0.0443(6) Uani 1 1 d . . . . .
C37 C 0.8382(2) 0.7545(2) 0.91011(18) 0.0372(5) Uani 1 1 d . . . . .
C38 C 0.9321(3) 0.6466(3) 1.0697(2) 0.0571(8) Uani 1 1 d . . . . .
H38 H 0.9215 0.6251 1.1391 0.069 Uiso 1 1 calc R U . . .
C39 C 1.0502(3) 0.6052(3) 1.0230(2) 0.0554(7) Uani 1 1 d . . . . .
H39 H 1.1198 0.5553 1.0606 0.066 Uiso 1 1 calc R U . . .
C40 C 1.0699(3) 0.6374(2) 0.9155(2) 0.0451(6) Uani 1 1 d . . . . .
C41 C 0.9643(2) 0.7128(2) 0.85933(18) 0.0360(5) Uani 1 1 d . . . . .
C42 C 1.1902(3) 0.5970(2) 0.8625(2) 0.0528(7) Uani 1 1 d . . . . .
H42 H 1.2626 0.5460 0.8966 0.063 Uiso 1 1 calc R U . . .
C43 C 1.2003(3) 0.6331(2) 0.7605(2) 0.0504(7) Uani 1 1 d . . . . .
H43 H 1.2796 0.6063 0.7248 0.060 Uiso 1 1 calc R U . . .
C44 C 1.0917(3) 0.7100(2) 0.7101(2) 0.0463(6) Uani 1 1 d . . . . .
H44 H 1.1008 0.7351 0.6405 0.056 Uiso 1 1 calc R U . . .
H4 H 1.476(4) 0.657(3) 1.255(3) 0.117(15) Uiso 1 1 d . . . . .

loop_
_atom_site_aniso_label
_atom_site_aniso_U_11
_atom_site_aniso_U_22
_atom_site_aniso_U_33
_atom_site_aniso_U_23
_atom_site_aniso_U_13
_atom_site_aniso_U_12
Ni1 0.0335(2) 0.0358(2) 0.0340(2) -0.01045(17) -0.00343(16) -0.01626(17)
N1 0.0414(11) 0.0283(10) 0.0382(11) -0.0024(8) -0.0191(9) -0.0127(9)
N2 0.0417(12) 0.0361(11) 0.0383(11) -0.0130(9) 0.0007(9) -0.0183(9)
N3 0.0384(11) 0.0397(11) 0.0362(11) -0.0120(9) -0.0047(9) -0.0176(9)
N4 0.0371(11) 0.0398(11) 0.0375(11) -0.0133(9) -0.0030(9) -0.0152(9)
N5 0.0362(11) 0.0390(11) 0.0383(11) -0.0108(9) -0.0007(9) -0.0175(9)
O1 0.0418(9) 0.0444(9) 0.0346(9) -0.0132(7) -0.0010(7) -0.0246(8)
O2 0.0478(10) 0.0382(9) 0.0295(9) -0.0066(7) -0.0094(7) -0.0191(8)
O3 0.0704(14) 0.0412(11) 0.0620(13) -0.0026(9) -0.0369(11) -0.0005(10)
O4 0.0457(11) 0.0585(12) 0.0328(10) -0.0042(9) -0.0197(8) 0.0002(9)
O5 0.0381(10) 0.0584(12) 0.0376(10) 0.0071(8) -0.0190(8) -0.0120(9)
O6 0.0999(17) 0.0453(11) 0.0509(12) 0.0149(9) -0.0431(12) -0.0356(12)
O7 0.0465(10) 0.0450(10) 0.0366(9) -0.0146(8) -0.0032(8) -0.0225(8)
O8 0.0740(17) 0.101(2) 0.0908(19) -0.0356(16) -0.0045(15) -0.0242(15)
C1 0.0268(11) 0.0256(10) 0.0320(12) -0.0071(9) -0.0088(9) -0.0056(9)
C2 0.0290(11) 0.0277(11) 0.0286(11) -0.0054(9) -0.0083(9) -0.0103(9)
C3 0.0285(11) 0.0293(11) 0.0266(11) -0.0045(9) -0.0076(9) -0.0094(9)
C4 0.0394(13) 0.0342(12) 0.0378(13) -0.0065(10) -0.0200(11) -0.0112(10)
C5 0.0325(12) 0.0311(11) 0.0310(12) -0.0041(9) -0.0128(10) -0.0080(10)
C6 0.0363(12) 0.0264(11) 0.0335(12) -0.0017(9) -0.0117(10) -0.0117(10)
C7 0.0351(13) 0.0337(12) 0.0354(13) -0.0016(10) -0.0157(10) -0.0115(10)
C8 0.0606(18) 0.0402(14) 0.0454(15) -0.0088(12) -0.0302(14) -0.0088(13)
C9 0.0614(18) 0.0337(13) 0.0545(17) -0.0049(12) -0.0338(15) -0.0055(12)
C10 0.0352(13) 0.0378(13) 0.0346(13) 0.0042(10) -0.0145(11) -0.0111(11)
C11 0.0348(13) 0.0462(15) 0.0346(14) 0.0020(11) -0.0132(11) -0.0124(12)
C12 0.0367(13) 0.0508(15) 0.0307(12) -0.0086(11) -0.0128(10) -0.0099(12)
C13 0.0366(13) 0.0358(13) 0.0397(13) -0.0088(10) -0.0147(11) -0.0046(10)
C14 0.0319(11) 0.0254(10) 0.0270(11) -0.0056(9) -0.0100(9) -0.0084(9)
C15 0.0347(12) 0.0343(12) 0.0358(13) -0.0028(10) -0.0127(10) -0.0159(10)
C16 0.0433(14) 0.0329(12) 0.0297(12) 0.0002(10) -0.0098(10) -0.0173(11)
C17 0.0382(13) 0.0279(11) 0.0251(11) -0.0058(9) -0.0114(10) -0.0074(10)
C18 0.0448(14) 0.0311(12) 0.0241(11) -0.0049(10) -0.0109(10) -0.0051(10)
C19 0.0267(11) 0.0329(12) 0.0309(11) -0.0086(9) -0.0083(9) -0.0061(9)
C20 0.0306(12) 0.0268(11) 0.0273(11) -0.0038(9) -0.0047(9) -0.0090(9)
C21 0.0464(15) 0.0422(14) 0.0473(15) -0.0144(12) -0.0065(12) -0.0158(12)
C22 0.0448(15) 0.0523(16) 0.0511(16) -0.0183(13) -0.0100(13) -0.0059(13)
C23 0.0350(14) 0.074(2) 0.0482(16) -0.0187(14) -0.0076(12) -0.0154(14)
C24 0.0401(14) 0.0641(17) 0.0383(14) -0.0156(12) -0.0010(11) -0.0276(13)
C25 0.0375(13) 0.0466(14) 0.0308(12) -0.0128(10) -0.0001(10) -0.0232(11)
C26 0.0531(18) 0.093(2) 0.0559(18) -0.0298(17) -0.0032(14) -0.0446(18)
C27 0.072(2) 0.084(2) 0.0590(19) -0.0315(17) 0.0037(16) -0.056(2)
C28 0.0634(18) 0.0594(17) 0.0408(14) -0.0216(13) 0.0063(13) -0.0406(15)
C29 0.0482(15) 0.0460(14) 0.0314(12) -0.0134(11) 0.0041(11) -0.0279(12)
C30 0.092(3) 0.0568(18) 0.0546(18) -0.0279(15) 0.0132(17) -0.0467(18)
C31 0.084(2) 0.0431(16) 0.0561(18) -0.0223(14) 0.0078(17) -0.0283(16)
C32 0.0542(17) 0.0407(15) 0.0498(16) -0.0176(12) 0.0012(13) -0.0160(13)
C33 0.0380(14) 0.0535(16) 0.0467(15) -0.0148(12) 0.0026(12) -0.0195(12)
C34 0.0458(16) 0.0669(18) 0.0478(16) -0.0225(14) 0.0120(13) -0.0280(14)
C35 0.0649(19) 0.0680(19) 0.0360(14) -0.0165(13) 0.0107(13) -0.0389(16)
C36 0.0542(16) 0.0464(14) 0.0363(13) -0.0100(11) -0.0017(12) -0.0263(13)
C37 0.0430(14) 0.0368(13) 0.0359(13) -0.0100(10) -0.0033(11) -0.0199(11)
C38 0.075(2) 0.0577(18) 0.0374(15) -0.0052(13) -0.0130(15) -0.0279(16)
C39 0.0587(19) 0.0545(17) 0.0503(17) -0.0085(13) -0.0221(15) -0.0160(14)
C40 0.0460(15) 0.0410(14) 0.0489(15) -0.0103(12) -0.0117(12) -0.0160(12)
C41 0.0412(14) 0.0327(12) 0.0370(13) -0.0105(10) -0.0060(11) -0.0154(10)
C42 0.0429(15) 0.0443(15) 0.069(2) -0.0163(14) -0.0178(14) -0.0088(12)
C43 0.0349(14) 0.0553(17) 0.0646(19) -0.0280(14) -0.0026(13) -0.0126(12)
C44 0.0430(15) 0.0533(16) 0.0456(15) -0.0213(13) 0.0044(12) -0.0198(13)

loop_
_atom_type_symbol
_atom_type_description
_atom_type_scat_dispersion_real
_atom_type_scat_dispersion_imag
_atom_type_scat_source
C C 0.0181 0.0091 'International Tables Vol C Tables 4.2.6.8 and 6.1.1.4'
H H 0.0000 0.0000 'International Tables Vol C Tables 4.2.6.8 and 6.1.1.4'
N N 0.0311 0.0180 'International Tables Vol C Tables 4.2.6.8 and 6.1.1.4'
O O 0.0492 0.0322 'International Tables Vol C Tables 4.2.6.8 and 6.1.1.4'
Ni Ni -3.0029 0.5091 'International Tables Vol C Tables 4.2.6.8 and 6.1.1.4'

loop_
_geom_angle_atom_site_label_1
_geom_angle_atom_site_label_2
_geom_angle_atom_site_label_3
_geom_angle
_geom_angle_site_symmetry_1
_geom_angle_site_symmetry_3
_geom_angle_publ_flag
O1 Ni1 N2 175.84(8) . . ?
O1 Ni1 N5 85.38(7) . . ?
N2 Ni1 N5 94.42(8) . . ?
O1 Ni1 N3 95.46(7) . . ?
N2 Ni1 N3 80.41(8) . . ?
N5 Ni1 N3 94.08(8) . . ?
O1 Ni1 N4 90.32(7) . . ?
N2 Ni1 N4 93.74(8) . . ?
N5 Ni1 N4 80.04(8) . . ?
N3 Ni1 N4 171.42(8) . . ?
O1 Ni1 O7 89.28(7) . . ?
N2 Ni1 O7 91.08(7) . . ?
N5 Ni1 O7 174.16(7) . . ?
N3 Ni1 O7 88.76(7) . . ?
N4 Ni1 O7 97.67(8) . . ?
C4 N1 C3 118.3(2) . . ?
C32 N2 C29 117.6(2) . . ?
C32 N2 Ni1 129.6(2) . . ?
C29 N2 Ni1 112.72(16) . . ?
C21 N3 C25 117.9(2) . . ?
C21 N3 Ni1 129.67(18) . . ?
C25 N3 Ni1 112.38(16) . . ?
C44 N4 C41 117.5(2) . . ?
C44 N4 Ni1 130.28(18) . . ?
C41 N4 Ni1 112.17(16) . . ?
C33 N5 C37 118.2(2) . . ?
C33 N5 Ni1 128.46(18) . . ?
C37 N5 Ni1 113.17(16) . . ?
C1 O1 Ni1 130.18(15) . . ?
C11 O4 H4 118(2) . . ?
Ni1 O7 H2W 109.6 . . ?
Ni1 O7 H1W 108.5 . . ?
H2W O7 H1W 118.2 . . ?
H3W O8 H4W 100.2 . . ?
O2 C1 O1 125.8(2) . . ?
O2 C1 C2 119.0(2) . . ?
O1 C1 C2 115.13(19) . . ?
C6 C2 C3 118.4(2) . . ?
C6 C2 C1 116.68(19) . . ?
C3 C2 C1 124.82(19) . . ?
N1 C3 C2 121.73(19) . . ?
N1 C3 C14 116.23(19) . . ?
C2 C3 C14 122.0(2) . . ?
N1 C4 C5 124.3(2) . . ?
N1 C4 H5 117.8 . . ?
C5 C4 H5 117.8 . . ?
C6 C5 C4 116.3(2) . . ?
C6 C5 C7 120.6(2) . . ?
C4 C5 C7 123.1(2) . . ?
C2 C6 C5 120.9(2) . . ?
C2 C6 H6 119.6 . . ?
C5 C6 H6 119.6 . . ?
C8 C7 C13 118.4(2) . . ?
C8 C7 C5 119.2(2) . . ?
C13 C7 C5 122.4(2) . . ?
C9 C8 C7 121.0(2) . . ?
C9 C8 H8 119.5 . . ?
C7 C8 H8 119.5 . . ?
C10 C9 C8 120.6(3) . . ?
C10 C9 H9 119.7 . . ?
C8 C9 H9 119.7 . . ?
C9 C10 C12 119.0(2) . . ?
C9 C10 C11 119.5(2) . . ?
C12 C10 C11 121.4(2) . . ?
O3 C11 O4 125.2(2) . . ?
O3 C11 C10 120.1(2) . . ?
O4 C11 C10 114.7(2) . . ?
C13 C12 C10 120.3(2) . . ?
C13 C12 H12 119.8 . . ?
C10 C12 H12 119.8 . . ?
C12 C13 C7 120.7(2) . . ?
C12 C13 H13 119.7 . . ?
C7 C13 H13 119.7 . . ?
C15 C14 C20 118.50(19) . . ?
C15 C14 C3 120.9(2) . . ?
C20 C14 C3 120.6(2) . . ?
C16 C15 C14 120.6(2) . . ?
C16 C15 H15 119.7 . . ?
C14 C15 H15 119.7 . . ?
C17 C16 C15 120.3(2) . . ?
C17 C16 H16 119.9 . . ?
C15 C16 H16 119.9 . . ?
C16 C17 C19 119.3(2) . . ?
C16 C17 C18 120.1(2) . . ?
C19 C17 C18 120.6(2) . . ?
O6 C18 O5 125.7(2) . . ?
O6 C18 C17 119.9(2) . . ?
O5 C18 C17 114.3(2) . . ?
C20 C19 C17 120.8(2) . . ?
C20 C19 H19 119.6 . . ?
C17 C19 H19 119.6 . . ?
C19 C20 C14 120.5(2) . . ?
C19 C20 H20 119.7 . . ?
C14 C20 H20 119.7 . . ?
N3 C21 C22 122.8(3) . . ?
N3 C21 H21 118.6 . . ?
C22 C21 H21 118.6 . . ?
C23 C22 C21 119.4(3) . . ?
C23 C22 H22 120.3 . . ?
C21 C22 H22 120.3 . . ?
C22 C23 C24 119.7(3) . . ?
C22 C23 H23 120.1 . . ?
C24 C23 H23 120.1 . . ?
C23 C24 C25 117.4(2) . . ?
C23 C24 C26 124.1(3) . . ?
C25 C24 C26 118.6(3) . . ?
N3 C25 C24 122.7(2) . . ?
N3 C25 C29 117.2(2) . . ?
C24 C25 C29 120.1(2) . . ?
C27 C26 C24 121.2(3) . . ?
C27 C26 H26 119.4 . . ?
C24 C26 H26 119.4 . . ?
C26 C27 C28 121.6(3) . . ?
C26 C27 H27 119.2 . . ?
C28 C27 H27 119.2 . . ?
C29 C28 C30 117.0(3) . . ?
C29 C28 C27 118.9(3) . . ?
C30 C28 C27 124.1(3) . . ?
N2 C29 C28 123.1(3) . . ?
N2 C29 C25 117.3(2) . . ?
C28 C29 C25 119.7(3) . . ?
C31 C30 C28 119.7(3) . . ?
C31 C30 H30 120.1 . . ?
C28 C30 H30 120.1 . . ?
C30 C31 C32 119.3(3) . . ?
C30 C31 H31 120.4 . . ?
C32 C31 H31 120.4 . . ?
N2 C32 C31 123.3(3) . . ?
N2 C32 H32 118.4 . . ?
C31 C32 H32 118.4 . . ?
N5 C33 C34 122.6(3) . . ?
N5 C33 H33 118.7 . . ?
C34 C33 H33 118.7 . . ?
C35 C34 C33 120.0(3) . . ?
C35 C34 H34 120.0 . . ?
C33 C34 H34 120.0 . . ?
C34 C35 C36 119.2(3) . . ?
C34 C35 H35 120.4 . . ?
C36 C35 H35 120.4 . . ?
C37 C36 C35 117.1(3) . . ?
C37 C36 C38 119.3(3) . . ?
C35 C36 C38 123.6(3) . . ?
N5 C37 C36 122.9(2) . . ?
N5 C37 C41 117.2(2) . . ?
C36 C37 C41 119.9(2) . . ?
C39 C38 C36 121.3(3) . . ?
C39 C38 H38 119.4 . . ?
C36 C38 H38 119.4 . . ?
C38 C39 C40 120.7(3) . . ?
C38 C39 H39 119.6 . . ?
C40 C39 H39 119.6 . . ?
C42 C40 C41 117.2(3) . . ?
C42 C40 C39 123.5(3) . . ?
C41 C40 C39 119.3(3) . . ?
N4 C41 C40 123.2(2) . . ?
N4 C41 C37 117.4(2) . . ?
C40 C41 C37 119.5(2) . . ?
C43 C42 C40 119.6(3) . . ?
C43 C42 H42 120.2 . . ?
C40 C42 H42 120.2 . . ?
C42 C43 C44 119.8(3) . . ?
C42 C43 H43 120.1 . . ?
C44 C43 H43 120.1 . . ?
N4 C44 C43 122.7(3) . . ?
N4 C44 H44 118.7 . . ?
C43 C44 H44 118.7 . . ?

loop_
_geom_bond_atom_site_label_1
_geom_bond_atom_site_label_2
_geom_bond_distance
_geom_bond_site_symmetry_2
_geom_bond_publ_flag
Ni1 O1 2.0465(16) . ?
Ni1 N2 2.074(2) . ?
Ni1 N5 2.074(2) . ?
Ni1 N3 2.080(2) . ?
Ni1 N4 2.098(2) . ?
Ni1 O7 2.1125(17) . ?
N1 C4 1.336(3) . ?
N1 C3 1.346(3) . ?
N2 C32 1.322(3) . ?
N2 C29 1.358(3) . ?
N3 C21 1.325(3) . ?
N3 C25 1.363(3) . ?
N4 C44 1.337(3) . ?
N4 C41 1.361(3) . ?
N5 C33 1.323(3) . ?
N5 C37 1.357(3) . ?
O1 C1 1.262(3) . ?
O2 C1 1.254(3) . ?
O3 C11 1.237(3) . ?
O4 C11 1.273(3) . ?
O4 H4 1.04(4) . ?
O5 C18 1.287(3) . ?
O6 C18 1.220(3) . ?
O7 H2W 0.8200 . ?
O7 H1W 0.8535 . ?
O8 H3W 0.8853 . ?
O8 H4W 0.8839 . ?
C1 C2 1.510(3) . ?
C2 C6 1.381(3) . ?
C2 C3 1.399(3) . ?
C3 C14 1.482(3) . ?
C4 C5 1.394(3) . ?
C4 H5 0.9300 . ?
C5 C6 1.389(3) . ?
C5 C7 1.482(3) . ?
C6 H6 0.9300 . ?
C7 C8 1.390(4) . ?
C7 C13 1.391(3) . ?
C8 C9 1.382(3) . ?
C8 H8 0.9300 . ?
C9 C10 1.381(4) . ?
C9 H9 0.9300 . ?
C10 C12 1.393(4) . ?
C10 C11 1.511(3) . ?
C12 C13 1.389(3) . ?
C12 H12 0.9300 . ?
C13 H13 0.9300 . ?
C14 C15 1.397(3) . ?
C14 C20 1.400(3) . ?
C15 C16 1.387(3) . ?
C15 H15 0.9300 . ?
C16 C17 1.385(3) . ?
C16 H16 0.9300 . ?
C17 C19 1.390(3) . ?
C17 C18 1.509(3) . ?
C19 C20 1.372(3) . ?
C19 H19 0.9300 . ?
C20 H20 0.9300 . ?
C21 C22 1.397(4) . ?
C21 H21 0.9300 . ?
C22 C23 1.362(4) . ?
C22 H22 0.9300 . ?
C23 C24 1.399(4) . ?
C23 H23 0.9300 . ?
C24 C25 1.405(3) . ?
C24 C26 1.434(4) . ?
C25 C29 1.436(4) . ?
C26 C27 1.344(5) . ?
C26 H26 0.9300 . ?
C27 C28 1.427(4) . ?
C27 H27 0.9300 . ?
C28 C29 1.404(3) . ?
C28 C30 1.406(4) . ?
C30 C31 1.359(4) . ?
C30 H30 0.9300 . ?
C31 C32 1.395(4) . ?
C31 H31 0.9300 . ?
C32 H32 0.9300 . ?
C33 C34 1.389(4) . ?
C33 H33 0.9300 . ?
C34 C35 1.357(4) . ?
C34 H34 0.9300 . ?
C35 C36 1.413(4) . ?
C35 H35 0.9300 . ?
C36 C37 1.399(3) . ?
C36 C38 1.431(4) . ?
C37 C41 1.437(3) . ?
C38 C39 1.346(4) . ?
C38 H38 0.9300 . ?
C39 C40 1.441(4) . ?
C39 H39 0.9300 . ?
C40 C42 1.401(4) . ?
C40 C41 1.404(3) . ?
C42 C43 1.364(4) . ?
C42 H42 0.9300 . ?
C43 C44 1.390(4) . ?
C43 H43 0.9300 . ?
C44 H44 0.9300 . ?

loop_
_geom_hbond_atom_site_label_D
_geom_hbond_atom_site_label_H
_geom_hbond_atom_site_label_A
_geom_hbond_distance_DH
_geom_hbond_distance_HA
_geom_hbond_distance_DA
_geom_hbond_angle_DHA
_geom_hbond_site_symmetry_A
O4 H4 O5 1.04(4) 1.41(4) 2.452(2) 177(4) 1_646
C43 H43 O5 0.93 2.59 3.385(3) 143.1 2_776
C31 H31 N1 0.93 2.70 3.600(4) 164.3 1_545
C22 H22 O6 0.93 2.47 3.218(4) 137.8 2_686
O8 H4W O3 0.88 2.17 3.022(4) 162.8 2_766
O8 H3W O3 0.89 2.17 3.023(4) 162.4 1_454
O7 H2W O2 0.82 1.90 2.657(2) 153.4 .
O7 H2W O2 0.82 1.90 2.657(2) 153.4 .
O8 H3W O3 0.89 2.17 3.023(4) 162.4 1_454
O8 H4W O3 0.88 2.17 3.022(4) 162.8 2_766
C22 H22 O6 0.93 2.47 3.218(4) 137.8 2_686
C31 H31 N1 0.93 2.70 3.600(4) 164.3 1_545
C43 H43 O5 0.93 2.59 3.385(3) 143.1 2_776
O4 H4 O5 1.04(4) 1.41(4) 2.452(2) 177(4) 1_646
O7 H2W O2 0.82 1.90 2.657(2) 153.4 .
O8 H3W O3 0.89 2.17 3.023(4) 162.4 1_454
O8 H4W O3 0.88 2.17 3.022(4) 162.8 2_766
C22 H22 O6 0.93 2.47 3.218(4) 137.8 2_686
C31 H31 N1 0.93 2.70 3.600(4) 164.3 1_545
C43 H43 O5 0.93 2.59 3.385(3) 143.1 2_776
O4 H4 O5 1.04(4) 1.41(4) 2.452(2) 177(4) 1_646

loop_
_geom_torsion_atom_site_label_1
_geom_torsion_atom_site_label_2
_geom_torsion_atom_site_label_3
_geom_torsion_atom_site_label_4
_geom_torsion
_geom_torsion_site_symmetry_1
_geom_torsion_site_symmetry_2
_geom_torsion_site_symmetry_3
_geom_torsion_site_symmetry_4
_geom_torsion_publ_flag
Ni1 O1 C1 O2 33.1(3) . . . . ?
Ni1 O1 C1 C2 -143.16(16) . . . . ?
O2 C1 C2 C6 -132.8(2) . . . . ?
O1 C1 C2 C6 43.7(3) . . . . ?
O2 C1 C2 C3 44.2(3) . . . . ?
O1 C1 C2 C3 -139.3(2) . . . . ?
C4 N1 C3 C2 0.1(4) . . . . ?
C4 N1 C3 C14 178.2(2) . . . . ?
C6 C2 C3 N1 2.0(3) . . . . ?
C1 C2 C3 N1 -175.0(2) . . . . ?
C6 C2 C3 C14 -176.0(2) . . . . ?
C1 C2 C3 C14 7.0(4) . . . . ?
C3 N1 C4 C5 -1.9(4) . . . . ?
N1 C4 C5 C6 1.6(4) . . . . ?
N1 C4 C5 C7 179.3(2) . . . . ?
C3 C2 C6 C5 -2.4(4) . . . . ?
C1 C2 C6 C5 174.9(2) . . . . ?
C4 C5 C6 C2 0.7(4) . . . . ?
C7 C5 C6 C2 -177.2(2) . . . . ?
C6 C5 C7 C8 40.7(4) . . . . ?
C4 C5 C7 C8 -137.0(3) . . . . ?
C6 C5 C7 C13 -137.8(3) . . . . ?
C4 C5 C7 C13 44.5(4) . . . . ?
C13 C7 C8 C9 -1.3(4) . . . . ?
C5 C7 C8 C9 -179.8(3) . . . . ?
C7 C8 C9 C10 0.3(5) . . . . ?
C8 C9 C10 C12 0.9(5) . . . . ?
C8 C9 C10 C11 -175.6(3) . . . . ?
C9 C10 C11 O3 -0.7(4) . . . . ?
C12 C10 C11 O3 -177.1(3) . . . . ?
C9 C10 C11 O4 177.4(3) . . . . ?
C12 C10 C11 O4 1.1(4) . . . . ?
C9 C10 C12 C13 -1.0(4) . . . . ?
C11 C10 C12 C13 175.4(2) . . . . ?
C10 C12 C13 C7 -0.1(4) . . . . ?
C8 C7 C13 C12 1.2(4) . . . . ?
C5 C7 C13 C12 179.7(2) . . . . ?
N1 C3 C14 C15 40.1(3) . . . . ?
C2 C3 C14 C15 -141.7(2) . . . . ?
N1 C3 C14 C20 -139.1(2) . . . . ?
C2 C3 C14 C20 39.0(3) . . . . ?
C20 C14 C15 C16 -0.5(3) . . . . ?
C3 C14 C15 C16 -179.7(2) . . . . ?
C14 C15 C16 C17 -1.9(4) . . . . ?
C15 C16 C17 C19 2.2(4) . . . . ?
C15 C16 C17 C18 -177.8(2) . . . . ?
C16 C17 C18 O6 -15.1(4) . . . . ?
C19 C17 C18 O6 164.8(2) . . . . ?
C16 C17 C18 O5 162.9(2) . . . . ?
C19 C17 C18 O5 -17.2(3) . . . . ?
C16 C17 C19 C20 -0.2(3) . . . . ?
C18 C17 C19 C20 179.9(2) . . . . ?
C17 C19 C20 C14 -2.2(3) . . . . ?
C15 C14 C20 C19 2.5(3) . . . . ?
C3 C14 C20 C19 -178.2(2) . . . . ?
C25 N3 C21 C22 -0.9(4) . . . . ?
Ni1 N3 C21 C22 -178.0(2) . . . . ?
N3 C21 C22 C23 -0.4(4) . . . . ?
C21 C22 C23 C24 0.9(4) . . . . ?
C22 C23 C24 C25 -0.1(4) . . . . ?
C22 C23 C24 C26 179.9(3) . . . . ?
C21 N3 C25 C24 1.7(4) . . . . ?
Ni1 N3 C25 C24 179.39(19) . . . . ?
C21 N3 C25 C29 -177.4(2) . . . . ?
Ni1 N3 C25 C29 0.3(3) . . . . ?
C23 C24 C25 N3 -1.3(4) . . . . ?
C26 C24 C25 N3 178.7(2) . . . . ?
C23 C24 C25 C29 177.8(2) . . . . ?
C26 C24 C25 C29 -2.2(4) . . . . ?
C23 C24 C26 C27 -178.7(3) . . . . ?
C25 C24 C26 C27 1.3(4) . . . . ?
C24 C26 C27 C28 0.7(5) . . . . ?
C26 C27 C28 C29 -1.9(4) . . . . ?
C26 C27 C28 C30 177.4(3) . . . . ?
C32 N2 C29 C28 -1.7(4) . . . . ?
Ni1 N2 C29 C28 179.21(19) . . . . ?
C32 N2 C29 C25 177.7(2) . . . . ?
Ni1 N2 C29 C25 -1.4(3) . . . . ?
C30 C28 C29 N2 1.1(4) . . . . ?
C27 C28 C29 N2 -179.6(2) . . . . ?
C30 C28 C29 C25 -178.3(2) . . . . ?
C27 C28 C29 C25 1.0(4) . . . . ?
N3 C25 C29 N2 0.7(3) . . . . ?
C24 C25 C29 N2 -178.4(2) . . . . ?
N3 C25 C29 C28 -179.8(2) . . . . ?
C24 C25 C29 C28 1.0(4) . . . . ?
C29 C28 C30 C31 -0.1(4) . . . . ?
C27 C28 C30 C31 -179.4(3) . . . . ?
C28 C30 C31 C32 -0.1(4) . . . . ?
C29 N2 C32 C31 1.5(4) . . . . ?
Ni1 N2 C32 C31 -179.7(2) . . . . ?
C30 C31 C32 N2 -0.6(4) . . . . ?
C37 N5 C33 C34 0.0(4) . . . . ?
Ni1 N5 C33 C34 -174.8(2) . . . . ?
N5 C33 C34 C35 -2.3(4) . . . . ?
C33 C34 C35 C36 2.5(4) . . . . ?
C34 C35 C36 C37 -0.5(4) . . . . ?
C34 C35 C36 C38 178.8(3) . . . . ?
C33 N5 C37 C36 2.2(4) . . . . ?
Ni1 N5 C37 C36 177.74(19) . . . . ?
C33 N5 C37 C41 -177.3(2) . . . . ?
Ni1 N5 C37 C41 -1.8(3) . . . . ?
C35 C36 C37 N5 -2.0(4) . . . . ?
C38 C36 C37 N5 178.8(2) . . . . ?
C35 C36 C37 C41 177.6(2) . . . . ?
C38 C36 C37 C41 -1.7(4) . . . . ?
C37 C36 C38 C39 0.4(4) . . . . ?
C35 C36 C38 C39 -178.8(3) . . . . ?
C36 C38 C39 C40 0.4(5) . . . . ?
C38 C39 C40 C42 -179.8(3) . . . . ?
C38 C39 C40 C41 0.0(4) . . . . ?
C44 N4 C41 C40 0.5(4) . . . . ?
Ni1 N4 C41 C40 179.42(19) . . . . ?
C44 N4 C41 C37 -179.5(2) . . . . ?
Ni1 N4 C41 C37 -0.6(3) . . . . ?
C42 C40 C41 N4 -1.5(4) . . . . ?
C39 C40 C41 N4 178.8(2) . . . . ?
C42 C40 C41 C37 178.5(2) . . . . ?
C39 C40 C41 C37 -1.2(4) . . . . ?
N5 C37 C41 N4 1.7(3) . . . . ?
C36 C37 C41 N4 -177.9(2) . . . . ?
N5 C37 C41 C40 -178.4(2) . . . . ?
C36 C37 C41 C40 2.1(4) . . . . ?
C41 C40 C42 C43 1.0(4) . . . . ?
C39 C40 C42 C43 -179.3(3) . . . . ?
C40 C42 C43 C44 0.5(4) . . . . ?
C41 N4 C44 C43 1.0(4) . . . . ?
Ni1 N4 C44 C43 -177.7(2) . . . . ?
C42 C43 C44 N4 -1.5(4) . . . . ?
